data_4323074
loop_
_publ_author_name
'William Clegg'
'Mark R. J. Elsegood'
'Fiona J. Lawlor'
'Nicholas C. Norman'
'Nigel L. Pickett'
'Edward G. Robins'
'Andrew J. Scott'
'Paul Nguyen'
'Nicholas J. Taylor'
'Todd B. Marder'

_publ_section_title
;
 Structural Studies of Bis-Catecholate, Bis-Dithiocatecholate, and
 Tetraalkoxy Diborane(4) Compounds
;
_journal_name_full 'Inorganic Chemistry'
_journal_page_first 5289
_journal_page_last 5293
_journal_paper_doi 10.1021/ic9804317
_journal_volume 37
_journal_year 1998
_chemical_compound_source
;
metathesis reaction
;
_chemical_formula_moiety '(C14 H20 Fe1 N1)2, C8 Cu1 S4 N4 '
_chemical_formula_sum 'C36 H40 Cu Fe2 N6 S4'
_chemical_formula_weight 860.3
_space_group_IT_number 14
_symmetry_cell_setting monoclinic
_symmetry_space_group_name_Hall '-P 2yn'
_symmetry_space_group_name_H-M 'P 1 21/n 1'
_atom_sites_solution_hydrogens geom
_atom_sites_solution_primary direct
_audit_creation_method CRYSTALS
_cell_angle_alpha 90
_cell_angle_beta 109.81(1)
_cell_angle_gamma 90
_cell_formula_units_Z 2
_cell_length_a 12.804(1)
_cell_length_b 10.036(1)
_cell_length_c 15.971(2)
_cell_measurement_reflns_used 5000
_cell_measurement_temperature 160
_cell_measurement_theta_max 48.0
_cell_measurement_theta_min 4.1
_cell_volume 1930.8(4)
_diffrn_ambient_temperature 160
_diffrn_measurement_device '  STOE IPDS '
_diffrn_measurement_method '\f scan'
_diffrn_radiation_monochromator graphite
_diffrn_radiation_type 'Mo K\a'
_diffrn_radiation_wavelength 0.71073
_diffrn_reflns_av_R_equivalents 0.05
_diffrn_reflns_limit_h_max 14
_diffrn_reflns_limit_h_min -14
_diffrn_reflns_limit_k_max 11
_diffrn_reflns_limit_k_min -11
_diffrn_reflns_limit_l_max 18
_diffrn_reflns_limit_l_min -18
_diffrn_reflns_number 15403
_diffrn_reflns_theta_max 24.08
_diffrn_reflns_theta_min 2.03
_exptl_absorpt_coefficient_mu 1.53
_exptl_absorpt_correction_T_max 0.94
_exptl_absorpt_correction_T_min 0.53
_exptl_absorpt_correction_type numerical
_exptl_crystal_colour ' red-brown '
_exptl_crystal_density_diffrn 1.48
_exptl_crystal_description ' platelet '
_exptl_crystal_F_000 888.64
_exptl_crystal_size_max 0.5
_exptl_crystal_size_mid 0.5
_exptl_crystal_size_min 0.08
_refine_diff_density_max 0.80
_refine_diff_density_min -0.42
_refine_ls_extinction_method None
_refine_ls_goodness_of_fit_obs 1.0486
_refine_ls_hydrogen_treatment refxyz
_refine_ls_matrix_type full
_refine_ls_number_parameters 300
_refine_ls_number_reflns 2792
_refine_ls_R_factor_obs 0.0364
_refine_ls_shift/esd_max 0.142227
_refine_ls_structure_factor_coef F
_refine_ls_weighting_details
;
 Chebychev polynomial (Carruthers & Watkin, 1979)
;
_refine_ls_weighting_scheme calc
_refine_ls_wR_factor_obs 0.0328
_reflns_limit_h_max 13
_reflns_limit_h_min -14
_reflns_limit_k_max 11
_reflns_limit_k_min 0
_reflns_limit_l_max 18
_reflns_limit_l_min 0
_reflns_number_observed 2792
_reflns_number_total 2931
_reflns_observed_criterion >0.00\s(I)
_cod_data_source_file ic9804317_1.cif
_cod_data_source_block C36H40Cu1S4N6Fe2
_cod_original_cell_volume 1930.84
_cod_original_sg_symbol_H-M 'P 1 21/n 1 '
_cod_original_formula_sum ' C36 H40 Cu1 S4 N6 Fe2 '
_cod_database_code 4323074

loop_
_symmetry_equiv_pos_as_xyz
x,y,z
-x,-y,-z
-x+1/2,y+1/2,-z+1/2
x+1/2,-y+1/2,z+1/2

loop_
_atom_site_aniso_label
_atom_site_aniso_U_11
_atom_site_aniso_U_22
_atom_site_aniso_U_33
_atom_site_aniso_U_23
_atom_site_aniso_U_13
_atom_site_aniso_U_12
Cu1 0.0297(2) 0.0239(2) 0.0315(2) 0.0026(2) 0.0125(2) 0.0035(2)
S1 0.0357(3) 0.0442(4) 0.0313(3) -0.0020(3) 0.0096(3) -0.0072(3)
S2 0.0472(4) 0.0361(3) 0.0406(3) -0.0095(3) 0.0229(3) -0.0129(3)
C1 0.028(1) 0.030(1) 0.037(1) 0.004(1) 0.012(1) 0.002(1)
C2 0.032(1) 0.025(1) 0.035(1) 0.003(1) 0.017(1) 0.005(1)
C3 0.041(2) 0.045(2) 0.045(2) -0.000(1) 0.018(1) -0.007(1)
C4 0.034(1) 0.028(1) 0.040(1) 0.002(1) 0.013(1) 0.004(1)
N1 0.068(2) 0.078(2) 0.082(2) -0.009(2) 0.036(2) -0.036(2)
N2 0.054(2) 0.047(1) 0.042(1) 0.002(1) 0.023(1) 0.001(1)
Fe1 0.0269(2) 0.0241(2) 0.0233(2) -0.0015(1) 0.0111(1) -0.0026(1)
C5 0.053(2) 0.064(2) 0.046(2) -0.021(2) 0.018(2) -0.023(2)
C6 0.130(4) 0.054(2) 0.038(2) -0.014(2) 0.046(2) -0.031(2)
C7 0.053(2) 0.051(2) 0.089(3) -0.028(2) 0.020(2) 0.007(2)
C8 0.036(2) 0.037(1) 0.031(1) -0.006(1) 0.018(1) -0.007(1)
C9 0.033(1) 0.028(1) 0.025(1) -0.0001(9) 0.016(1) 0.001(1)
C10 0.036(1) 0.036(1) 0.030(1) -0.001(1) 0.013(1) 0.007(1)
C11 0.028(1) 0.062(2) 0.038(1) -0.014(1) 0.013(1) -0.003(1)
C12 0.051(2) 0.040(2) 0.044(1) -0.012(1) 0.030(1) -0.017(1)
C13 0.044(2) 0.030(1) 0.027(1) 0.001(1) 0.018(1) 0.000(1)
C14 0.037(1) 0.042(2) 0.026(1) -0.007(1) 0.011(1) -0.001(1)
C15 0.060(2) 0.036(1) 0.034(1) 0.004(1) 0.029(1) 0.004(1)
C16 0.042(2) 0.041(2) 0.044(2) -0.018(1) 0.029(1) -0.016(1)
C17 0.032(1) 0.042(1) 0.031(1) -0.008(1) 0.014(1) 0.003(1)
C18 0.039(1) 0.026(1) 0.038(1) -0.008(1) 0.019(1) -0.005(1)
N3 0.039(1) 0.030(1) 0.030(1) -0.0059(8) 0.017(1) -0.0060(9)

loop_
_atom_site_label
_atom_site_fract_x
_atom_site_fract_y
_atom_site_fract_z
_atom_site_U_iso_or_equiv
_atom_site_occupancy
_atom_site_thermal_displace_type
Cu1 0.0000 0.0000 0.0000 0.0278 1.0000 Uani
S1 0.14561(5) 0.13894(7) 0.02255(4) 0.0375 1.0000 Uani
S2 -0.00152(6) -0.04452(7) -0.14059(4) 0.0393 1.0000 Uani
C1 0.1614(2) 0.1414(2) -0.0808(2) 0.0314 1.0000 Uani
C2 0.0994(2) 0.0643(2) -0.1496(2) 0.0296 1.0000 Uani
C3 0.2436(2) 0.2322(3) -0.0898(2) 0.0429 1.0000 Uani
C4 0.1107(2) 0.0745(2) -0.2356(2) 0.0342 1.0000 Uani
N1 0.3084(3) 0.3079(3) -0.0942(2) 0.0735 1.0000 Uani
N2 0.1172(2) 0.0831(2) -0.3053(2) 0.0460 1.0000 Uani
Fe1 0.44733(3) 0.00062(3) 0.25716(2) 0.0241 1.0000 Uani
C5 0.2152(3) -0.3516(4) -0.0041(2) 0.0542 1.0000 Uani
C6 0.3379(4) -0.1976(4) -0.0395(2) 0.0696 1.0000 Uani
C7 0.4135(3) -0.3876(4) 0.0595(3) 0.0652 1.0000 Uani
C8 0.3271(2) -0.2004(3) 0.1117(2) 0.0329 1.0000 Uani
C9 0.4277(2) -0.1167(2) 0.1502(1) 0.0269 1.0000 Uani
C10 0.5269(2) -0.1522(3) 0.2200(2) 0.0339 1.0000 Uani
C11 0.5967(2) -0.0389(3) 0.2409(2) 0.0422 1.0000 Uani
C12 0.5419(2) 0.0659(3) 0.1849(2) 0.0414 1.0000 Uani
C13 0.4380(2) 0.0197(2) 0.1284(2) 0.0322 1.0000 Uani
C14 0.4767(2) 0.0677(3) 0.3843(2) 0.0349 1.0000 Uani
C15 0.4185(3) -0.0539(3) 0.3705(2) 0.0401 1.0000 Uani
C16 0.3164(2) -0.0364(3) 0.2996(2) 0.0388 1.0000 Uani
C17 0.3124(2) 0.0964(3) 0.2691(2) 0.0344 1.0000 Uani
C18 0.4113(2) 0.1604(3) 0.3214(2) 0.0326 1.0000 Uani
N3 0.3257(2) -0.2844(2) 0.0314(1) 0.0315 1.0000 Uani
H17 0.2153 -0.4063 -0.0492 0.0500 1.0000 Uiso
H51 0.200(3) -0.406(3) 0.038(2) 0.0500 1.0000 Uiso
H52 0.161(3) -0.273(3) -0.029(2) 0.0500 1.0000 Uiso
H61 0.326(3) -0.250(3) -0.089(2) 0.0500 1.0000 Uiso
H62 0.292(3) -0.123(3) -0.049(2) 0.0500 1.0000 Uiso
H63 0.405(3) -0.151(3) -0.013(2) 0.0500 1.0000 Uiso
H71 0.403(2) -0.457(3) 0.005(2) 0.0500 1.0000 Uiso
H72 0.390(3) -0.443(3) 0.108(2) 0.0500 1.0000 Uiso
H73 0.467(3) -0.332(3) 0.048(2) 0.0500 1.0000 Uiso
H81 0.315(2) -0.264(3) 0.151(2) 0.0500 1.0000 Uiso
H82 0.262(3) -0.149(3) 0.093(2) 0.0500 1.0000 Uiso
H101 0.537(3) -0.235(3) 0.245(2) 0.0500 1.0000 Uiso
H111 0.667(3) -0.041(3) 0.286(2) 0.0500 1.0000 Uiso
H121 0.569(2) 0.154(3) 0.189(2) 0.0500 1.0000 Uiso
H131 0.388(3) 0.067(3) 0.087(2) 0.0500 1.0000 Uiso
H141 0.554(3) 0.094(3) 0.435(2) 0.0500 1.0000 Uiso
H151 0.446(3) -0.126(3) 0.400(2) 0.0500 1.0000 Uiso
H161 0.262(3) -0.106(3) 0.275(2) 0.0500 1.0000 Uiso
H171 0.253(3) 0.139(3) 0.224(2) 0.0500 1.0000 Uiso
H181 0.429(3) 0.242(3) 0.317(2) 0.0500 1.0000 Uiso

loop_
_atom_type_symbol
_atom_type_scat_dispersion_real
_atom_type_scat_dispersion_imag
_atom_type_scat_Cromer_Mann_a1
_atom_type_scat_Cromer_Mann_b1
_atom_type_scat_Cromer_Mann_a2
_atom_type_scat_Cromer_Mann_b2
_atom_type_scat_Cromer_Mann_a3
_atom_type_scat_Cromer_Mann_b3
_atom_type_scat_Cromer_Mann_a4
_atom_type_scat_Cromer_Mann_b4
_atom_type_scat_Cromer_Mann_c
_atom_type_scat_source
'Fe  ' 0.3010 0.8450 11.7695 4.7611 7.3573 0.3072 3.5222 15.3535 2.3045 76.8805 1.0369 International_Tables_Vol_IV_Table_2.2B
'Cu  ' 0.2630 1.2660 13.3380 3.5828 7.1676 0.2470 5.6158 11.3966 1.6735 64.8126 1.1910 International_Tables_Vol_IV_Table_2.2B
'H   ' 0.0000 0.0000 0.4930 10.5109 0.3229 26.1257 0.1402 3.1424 0.0408 57.7997 0.0030 International_Tables_Vol_IV_Table_2.2B
'N   ' 0.0040 0.0030 12.2126 0.0057 3.1322 9.8933 2.0125 28.9975 1.1663 0.5826 -11.5290 International_Tables_Vol_IV_Table_2.2B
'S   ' 0.1100 0.1240 6.9053 1.4679 5.2034 22.2151 1.4379 0.2536 1.5863 56.1720 0.8669 International_Tables_Vol_IV_Table_2.2B
'C   ' 0.0020 0.0020 2.3100 20.8439 1.0200 10.2075 1.5886 0.5687 0.8650 51.6512 0.2156 International_Tables_Vol_IV_Table_2.2B

loop_
_geom_angle_atom_site_label_1
_geom_angle_site_symmetry_1
_geom_angle_atom_site_label_2
_geom_angle_site_symmetry_2
_geom_angle_atom_site_label_3
_geom_angle_site_symmetry_3
_geom_angle
_geom_angle_publ_flag
S1 . Cu1 . S1 2_555 179.99 yes
S1 . Cu1 . S2 . 90.52(2) yes
S1 2_555 Cu1 . S2 . 89.48(2) yes
S1 . Cu1 . S2 2_555 89.48(2) yes
S1 2_555 Cu1 . S2 2_555 90.52(2) yes
S2 . Cu1 . S2 2_555 179.99 yes
Cu1 . S1 . C1 . 102.35(9) yes
Cu1 . S2 . C2 . 101.53(8) yes
S1 . C1 . C2 . 122.6(2) yes
S1 . C1 . C3 . 115.6(2) yes
C2 . C1 . C3 . 121.9(2) yes
S2 . C2 . C1 . 122.6(2) yes
S2 . C2 . C4 . 116.4(2) yes
C1 . C2 . C4 . 120.9(2) yes
C1 . C3 . N1 . 177.0(3) yes
C2 . C4 . N2 . 178.5(3) yes
C9 . Fe1 . C10 . 41.1(1) yes
C9 . Fe1 . C11 . 68.6(1) yes
C10 . Fe1 . C11 . 40.4(1) yes
C9 . Fe1 . C12 . 68.7(1) yes
C10 . Fe1 . C12 . 68.0(1) yes
C11 . Fe1 . C12 . 40.1(1) yes
C9 . Fe1 . C13 . 41.37(9) yes
C10 . Fe1 . C13 . 68.9(1) yes
C11 . Fe1 . C13 . 68.1(1) yes
C12 . Fe1 . C13 . 40.5(1) yes
C9 . Fe1 . C14 . 163.4(1) yes
C10 . Fe1 . C14 . 126.4(1) yes
C11 . Fe1 . C14 . 108.8(1) yes
C12 . Fe1 . C14 . 120.6(1) yes
C13 . Fe1 . C14 . 154.4(1) yes
C9 . Fe1 . C15 . 125.9(1) yes
C10 . Fe1 . C15 . 108.4(1) yes
C11 . Fe1 . C15 . 121.1(1) yes
C12 . Fe1 . C15 . 155.1(1) yes
C13 . Fe1 . C15 . 163.4(1) yes
C9 . Fe1 . C16 . 107.1(1) yes
C10 . Fe1 . C16 . 120.5(1) yes
C11 . Fe1 . C16 . 155.6(1) yes
C12 . Fe1 . C16 . 162.8(1) yes
C13 . Fe1 . C16 . 125.5(1) yes
C9 . Fe1 . C17 . 119.1(1) yes
C10 . Fe1 . C17 . 154.7(1) yes
C11 . Fe1 . C17 . 163.0(1) yes
C12 . Fe1 . C17 . 125.7(1) yes
C13 . Fe1 . C17 . 106.8(1) yes
C9 . Fe1 . C18 . 154.1(1) yes
C10 . Fe1 . C18 . 163.6(1) yes
C11 . Fe1 . C18 . 126.5(1) yes
C12 . Fe1 . C18 . 108.1(1) yes
C13 . Fe1 . C18 . 119.4(1) yes
C14 . Fe1 . C15 . 40.3(1) yes
C14 . Fe1 . C16 . 68.1(1) yes
C15 . Fe1 . C16 . 40.7(1) yes
C14 . Fe1 . C17 . 68.3(1) yes
C15 . Fe1 . C17 . 68.3(1) yes
C16 . Fe1 . C17 . 40.5(1) yes
C14 . Fe1 . C18 . 40.5(1) yes
C15 . Fe1 . C18 . 68.0(1) yes
C16 . Fe1 . C18 . 68.0(1) yes
C17 . Fe1 . C18 . 40.5(1) yes
N3 . C5 . H17 . 108.7(3) no
N3 . C5 . H51 . 112.9(19) no
H17 . C5 . H51 . 106.1(20) no
N3 . C5 . H52 . 102.9(17) no
H17 . C5 . H52 . 109.7(17) no
H51 . C5 . H52 . 116.5(25) no
N3 . C6 . H61 . 107.1(19) no
N3 . C6 . H62 . 111.8(20) no
H61 . C6 . H62 . 114.5(29) no
N3 . C6 . H63 . 105.4(19) no
H61 . C6 . H63 . 121.7(27) no
H62 . C6 . H63 . 95.9(27) no
N3 . C7 . H71 . 109.5(17) no
N3 . C7 . H72 . 102.1(17) no
H71 . C7 . H72 . 104.6(23) no
N3 . C7 . H73 . 93.2(19) no
H71 . C7 . H73 . 97.2(24) no
H72 . C7 . H73 . 147.2(26) no
C9 . C8 . N3 . 114.8(2) yes
C9 . C8 . H81 . 115.2(19) no
N3 . C8 . H81 . 103.1(18) no
C9 . C8 . H82 . 112.2(19) no
N3 . C8 . H82 . 106.0(19) no
H81 . C8 . H82 . 104.5(25) no
Fe1 . C9 . C8 . 121.4(2) yes
Fe1 . C9 . C10 . 70.2(1) yes
C8 . C9 . C10 . 127.0(2) yes
Fe1 . C9 . C13 . 69.6(1) yes
C8 . C9 . C13 . 125.4(2) yes
C10 . C9 . C13 . 107.4(2) yes
Fe1 . C10 . C9 . 68.8(1) yes
Fe1 . C10 . C11 . 70.4(2) yes
C9 . C10 . C11 . 108.0(2) yes
Fe1 . C10 . H101 . 124.3(19) no
C9 . C10 . H101 . 121.6(20) no
C11 . C10 . H101 . 130.4(20) no
Fe1 . C11 . C10 . 69.2(1) yes
Fe1 . C11 . C12 . 69.5(2) yes
C10 . C11 . C12 . 108.2(2) yes
Fe1 . C11 . H111 . 126.2(18) no
C10 . C11 . H111 . 121.8(19) no
C12 . C11 . H111 . 129.9(19) no
Fe1 . C12 . C11 . 70.4(2) yes
Fe1 . C12 . C13 . 69.2(1) yes
C11 . C12 . C13 . 108.7(2) yes
Fe1 . C12 . H121 . 122.8(18) no
C11 . C12 . H121 . 124.6(18) no
C13 . C12 . H121 . 126.4(19) no
Fe1 . C13 . C9 . 69.0(1) yes
Fe1 . C13 . C12 . 70.3(1) yes
C9 . C13 . C12 . 107.7(2) yes
Fe1 . C13 . H131 . 125.8(20) no
C9 . C13 . H131 . 126.2(21) no
C12 . C13 . H131 . 126.1(21) no
Fe1 . C14 . C15 . 69.6(1) yes
Fe1 . C14 . C18 . 69.4(1) yes
C15 . C14 . C18 . 107.7(2) yes
Fe1 . C14 . H141 . 129.4(15) no
C15 . C14 . H141 . 129.4(16) no
C18 . C14 . H141 . 122.7(16) no
Fe1 . C15 . C14 . 70.2(1) yes
Fe1 . C15 . C16 . 69.7(1) yes
C14 . C15 . C16 . 108.2(2) yes
Fe1 . C15 . H151 . 122.9(20) no
C14 . C15 . H151 . 122.8(21) no
C16 . C15 . H151 . 129.0(21) no
Fe1 . C16 . C15 . 69.5(1) yes
Fe1 . C16 . C17 . 69.7(1) yes
C15 . C16 . C17 . 107.9(2) yes
Fe1 . C16 . H161 . 123.8(17) no
C15 . C16 . H161 . 125.0(18) no
C17 . C16 . H161 . 127.0(18) no
Fe1 . C17 . C16 . 69.8(1) yes
Fe1 . C17 . C18 . 69.6(1) yes
C16 . C17 . C18 . 107.7(2) yes
Fe1 . C17 . H171 . 128.9(17) no
C16 . C17 . H171 . 127.2(19) no
C18 . C17 . H171 . 125.0(19) no
Fe1 . C18 . C14 . 70.1(1) yes
Fe1 . C18 . C17 . 69.8(1) yes
C14 . C18 . C17 . 108.5(2) yes
Fe1 . C18 . H181 . 126.9(20) no
C14 . C18 . H181 . 125.5(21) no
C17 . C18 . H181 . 126.1(21) no
C5 . N3 . C6 . 107.9(3) yes
C5 . N3 . C7 . 108.8(3) yes
C6 . N3 . C7 . 112.2(3) yes
C5 . N3 . C8 . 107.9(2) yes
C6 . N3 . C8 . 110.1(2) yes
C7 . N3 . C8 . 109.8(2) yes

loop_
_geom_bond_atom_site_label_1
_geom_bond_site_symmetry_1
_geom_bond_atom_site_label_2
_geom_bond_site_symmetry_2
_geom_bond_distance
_geom_bond_publ_flag
Cu1 . S1 . 2.2572(6) yes
Cu1 . S1 2_555 2.2572(6) yes
Cu1 . S2 . 2.2831(6) yes
Cu1 . S2 2_555 2.2831(6) yes
S1 . C1 . 1.730(2) yes
S2 . C2 . 1.734(2) yes
C1 . C2 . 1.358(3) yes
C1 . C3 . 1.436(4) yes
C2 . C4 . 1.433(4) yes
C3 . N1 . 1.145(4) yes
C4 . N2 . 1.147(3) yes
Fe1 . C9 . 2.020(2) yes
Fe1 . C10 . 2.038(3) yes
Fe1 . C11 . 2.054(3) yes
Fe1 . C12 . 2.042(2) yes
Fe1 . C13 . 2.028(2) yes
Fe1 . C14 . 2.049(2) yes
Fe1 . C15 . 2.041(2) yes
Fe1 . C16 . 2.044(2) yes
Fe1 . C17 . 2.042(3) yes
Fe1 . C18 . 2.039(2) yes
C5 . N3 . 1.495(4) yes
C5 . H17 . 0.906(3) no
C5 . H51 . 0.93(3) no
C5 . H52 . 1.04(3) no
C6 . N3 . 1.478(4) yes
C6 . H61 . 0.91(3) no
C6 . H62 . 0.93(3) no
C6 . H63 . 0.94(3) no
C7 . N3 . 1.482(4) yes
C7 . H71 . 1.09(3) no
C7 . H72 . 1.08(3) no
C7 . H73 . 0.94(3) no
C8 . C9 . 1.485(3) yes
C8 . N3 . 1.529(3) yes
C8 . H81 . 0.94(3) no
C8 . H82 . 0.94(3) no
C9 . C10 . 1.423(4) yes
C9 . C13 . 1.430(3) yes
C10 . C11 . 1.414(4) yes
C10 . H101 . 0.91(3) no
C11 . C12 . 1.404(4) yes
C11 . H111 . 0.94(3) no
C12 . C13 . 1.409(4) yes
C12 . H121 . 0.95(3) no
C13 . H131 . 0.88(3) no
C14 . C15 . 1.408(4) yes
C14 . C18 . 1.416(4) yes
C14 . H141 . 1.07(3) no
C15 . C16 . 1.421(4) yes
C15 . H151 . 0.87(3) no
C16 . C17 . 1.414(4) yes
C16 . H161 . 0.98(3) no
C17 . C18 . 1.414(4) yes
C17 . H171 . 0.95(3) no
C18 . H181 . 0.86(3) no
